data_4102404
loop_
_publ_author_name
'Rieko Ishii'
'Dixie Gautreaux'
'Keisuke Onuma'
'Yo Machida'
'Yoshiteru Maeno'
'Satoru Nakatsuji'
'Julia Y. Chan'

_publ_section_title
;
 Low-Dimensional Structure and Magnetism of the Quantum Antiferromagnet
 Rb4Cu(MoO4)3 and the Structure of Rb4Zn(MoO4)3
;
_journal_name_full 'Journal of the American Chemical Society'
_journal_page_first 7055
_journal_page_last 7061
_journal_paper_doi 10.1021/ja100077v
_journal_volume 132
_journal_year 2010
_chemical_formula_sum 'Mo3 O12 Rb4 Zn'
_chemical_formula_weight 887.07
_chemical_name_systematic
;
 ?
;
_space_group_IT_number 61
_symmetry_cell_setting orthorhombic
_symmetry_space_group_name_Hall '-P 2ac 2ab'
_symmetry_space_group_name_H-M 'P b c a'
_atom_sites_solution_hydrogens ' '
_atom_sites_solution_primary direct
_atom_sites_solution_secondary difmap
_audit_creation_method SHELXL-97
_cell_angle_alpha 90.00
_cell_angle_beta 90.00
_cell_angle_gamma 90.00
_cell_formula_units_Z 8
_cell_length_a 12.485(2)
_cell_length_b 10.8750(10)
_cell_length_c 22.2660(10)
_cell_measurement_temperature 293(2)
_cell_measurement_theta_max 30.02
_cell_measurement_theta_min 2.45
_cell_volume 3023.2(6)
_computing_cell_refinement 'Denzo and Scalepack (Otwinowski & Minor, 1997)'
_computing_data_collection 'COLLECT (Nonius, 2000)'
_computing_data_reduction 'Denzo and Scalepack (Otwinowski & Minor, 1997)'
_computing_publication_material 'SHELXL-97 (Sheldrick, 1997)'
_computing_structure_refinement 'SHELXL-97 (Sheldrick, 1997)'
_computing_structure_solution 'SHELXL-97 (Sheldrick, 1997)'
_diffrn_ambient_temperature 293(2)
_diffrn_measured_fraction_theta_full 1.000
_diffrn_measured_fraction_theta_max 1.000
_diffrn_measurement_device_type KappaCCD
_diffrn_measurement_method ' \w scans \k offsets'
_diffrn_radiation_monochromator graphite
_diffrn_radiation_source 'fine-focus sealed tube'
_diffrn_radiation_type MoK\a
_diffrn_radiation_wavelength 0.71073
_diffrn_reflns_av_R_equivalents 0.0535
_diffrn_reflns_av_sigmaI/netI 0.0624
_diffrn_reflns_limit_h_max 17
_diffrn_reflns_limit_h_min -17
_diffrn_reflns_limit_k_max 15
_diffrn_reflns_limit_k_min -15
_diffrn_reflns_limit_l_max 31
_diffrn_reflns_limit_l_min -31
_diffrn_reflns_number 8235
_diffrn_reflns_theta_full 30.02
_diffrn_reflns_theta_max 30.02
_diffrn_reflns_theta_min 2.45
_diffrn_standards_decay_% none
_diffrn_standards_number 0
_exptl_absorpt_coefficient_mu 16.843
_exptl_absorpt_correction_T_max 0.4864
_exptl_absorpt_correction_T_min 0.2273
_exptl_absorpt_correction_type multi-scan
_exptl_crystal_colour blue-green
_exptl_crystal_density_diffrn 3.898
_exptl_crystal_density_method 'not measured'
_exptl_crystal_description 'plate-shaped fragment'
_exptl_crystal_F_000 3200
_exptl_crystal_size_max 0.13
_exptl_crystal_size_mid 0.10
_exptl_crystal_size_min 0.05
_refine_diff_density_max 2.495
_refine_diff_density_min -1.940
_refine_diff_density_rms 0.317
_refine_ls_extinction_coef 0.000134(18)
_refine_ls_extinction_expression Fc^*^=kFc[1+0.001xFc^2^\l^3^/sin(2\q)]^-1/4^
_refine_ls_extinction_method SHELXL
_refine_ls_goodness_of_fit_ref 1.032
_refine_ls_hydrogen_treatment none
_refine_ls_matrix_type full
_refine_ls_number_parameters 182
_refine_ls_number_reflns 4419
_refine_ls_number_restraints 0
_refine_ls_restrained_S_all 1.032
_refine_ls_R_factor_all 0.0873
_refine_ls_R_factor_gt 0.0456
_refine_ls_shift/su_max 0.002
_refine_ls_shift/su_mean 0.000
_refine_ls_structure_factor_coef Fsqd
_refine_ls_weighting_details 'calc w=1/[\s^2^(Fo^2^)+(0.0394P)^2^+9.0735P] where P=(Fo^2^+2Fc^2^)/3'
_refine_ls_weighting_scheme calc
_refine_ls_wR_factor_gt 0.0919
_refine_ls_wR_factor_ref 0.1062
_reflns_number_gt 2922
_reflns_number_total 4419
_reflns_threshold_expression >2sigma(I)
_cod_data_source_file ja100077v_si_003.cif
_cod_data_source_block dixie76
_cod_database_code 4102404

loop_
_symmetry_equiv_pos_as_xyz
'x, y, z'
'-x+1/2, -y, z+1/2'
'x+1/2, -y+1/2, -z'
'-x, y+1/2, -z+1/2'
'-x, -y, -z'
'x-1/2, y, -z-1/2'
'-x-1/2, y-1/2, z'
'x, -y-1/2, z-1/2'

loop_
_atom_site_label
_atom_site_type_symbol
_atom_site_fract_x
_atom_site_fract_y
_atom_site_fract_z
_atom_site_U_iso_or_equiv
_atom_site_adp_type
_atom_site_occupancy
_atom_site_symmetry_multiplicity
_atom_site_calc_flag
Mo01 Mo 0.37662(4) 0.74717(5) 0.90582(2) 0.00993(13) Uani 1 1 d
Mo02 Mo 0.87294(4) 0.75407(5) 0.90704(2) 0.01007(13) Uani 1 1 d
Mo03 Mo 0.37491(5) 0.42223(5) 0.73384(3) 0.01156(14) Uani 1 1 d
Rb01 Rb 0.62709(5) 0.91860(6) 0.97183(3) 0.01378(15) Uani 1 1 d
Rb02 Rb 0.87567(5) 1.08440(6) 1.03151(3) 0.01385(15) Uani 1 1 d
Rb03 Rb 0.10545(6) 0.57003(6) 0.83948(3) 0.01477(15) Uani 1 1 d
Rb04 Rb 0.62453(5) 0.59903(6) 0.84265(3) 0.01486(16) Uani 1 1 d
Zn01 Zn 0.32067(7) 0.71724(7) 0.75429(3) 0.01259(18) Uani 1 1 d
O1 O 0.3690(4) 0.7428(4) 0.6740(2) 0.0205(11) Uani 1 1 d
O2 O 0.4986(4) 0.4614(4) 0.7629(2) 0.0165(10) Uani 1 1 d
O3 O 0.3980(4) 0.7525(4) 0.82513(19) 0.0167(11) Uani 1 1 d
O4 O 0.5121(4) 0.1802(4) 0.9333(2) 0.0188(11) Uani 1 1 d
O5 O 0.2808(4) 0.5400(4) 0.75474(19) 0.0168(10) Uani 1 1 d
O6 O 0.1704(4) 0.7760(4) 0.7622(2) 0.0178(10) Uani 1 1 d
O7 O 0.2594(4) 0.6681(5) 0.9229(2) 0.0224(12) Uani 1 1 d
O8 O 0.3683(4) 0.8969(4) 0.9333(2) 0.0201(11) Uani 1 1 d
O9 O 0.3833(4) 0.4173(4) 0.65647(19) 0.0195(11) Uani 1 1 d
O10 O 0.4851(4) 0.6700(4) 0.9381(2) 0.0206(11) Uani 1 1 d
O11 O 0.6227(4) 0.4084(4) 0.92981(19) 0.0167(11) Uani 1 1 d
O12 O 0.7585(4) 0.6840(4) 0.93782(19) 0.0174(11) Uani 1 1 d

loop_
_atom_site_aniso_label
_atom_site_aniso_U_11
_atom_site_aniso_U_22
_atom_site_aniso_U_33
_atom_site_aniso_U_23
_atom_site_aniso_U_13
_atom_site_aniso_U_12
Mo01 0.0118(3) 0.0101(3) 0.0080(3) 0.00017(19) -0.0003(2) -0.0005(2)
Mo02 0.0117(3) 0.0103(3) 0.0082(3) 0.0001(2) -0.0008(2) 0.0000(2)
Mo03 0.0122(3) 0.0101(3) 0.0124(3) -0.0004(2) -0.0004(2) -0.0001(2)
Rb01 0.0155(4) 0.0144(3) 0.0114(3) -0.0003(2) 0.0004(2) 0.0001(3)
Rb02 0.0141(4) 0.0142(3) 0.0132(3) 0.0010(2) -0.0005(2) 0.0001(3)
Rb03 0.0160(3) 0.0175(3) 0.0108(3) 0.0005(2) 0.0007(2) -0.0008(3)
Rb04 0.0171(4) 0.0176(3) 0.0099(3) -0.0003(2) 0.0004(3) -0.0029(3)
Zn01 0.0147(4) 0.0126(4) 0.0105(3) -0.0007(3) -0.0008(3) 0.0005(3)
O1 0.028(3) 0.025(3) 0.009(2) 0.001(2) -0.002(2) -0.004(2)
O2 0.014(3) 0.016(2) 0.020(2) -0.003(2) -0.004(2) -0.0019(19)
O3 0.023(3) 0.021(2) 0.006(2) 0.0009(18) -0.001(2) -0.007(2)
O4 0.017(3) 0.024(3) 0.016(2) -0.003(2) -0.001(2) -0.007(2)
O5 0.016(3) 0.013(2) 0.020(2) 0.0008(19) 0.004(2) 0.000(2)
O6 0.022(3) 0.012(2) 0.019(2) 0.002(2) 0.005(2) 0.000(2)
O7 0.018(3) 0.030(3) 0.020(2) 0.003(2) 0.000(2) -0.015(2)
O8 0.030(3) 0.014(2) 0.016(2) 0.0005(19) 0.005(2) 0.003(2)
O9 0.023(3) 0.023(3) 0.013(2) 0.000(2) -0.002(2) -0.003(2)
O10 0.022(3) 0.025(3) 0.015(2) 0.002(2) 0.001(2) 0.010(2)
O11 0.027(3) 0.008(2) 0.015(2) -0.0008(18) 0.002(2) 0.001(2)
O12 0.019(3) 0.023(3) 0.010(2) 0.004(2) -0.001(2) -0.003(2)

loop_
_atom_type_symbol
_atom_type_description
_atom_type_scat_dispersion_real
_atom_type_scat_dispersion_imag
_atom_type_scat_source
O O 0.0106 0.0060 'International Tables Vol C Tables 4.2.6.8 and 6.1.1.4'
Zn Zn 0.2839 1.4301 'International Tables Vol C Tables 4.2.6.8 and 6.1.1.4'
Rb Rb -0.9393 2.9676 'International Tables Vol C Tables 4.2.6.8 and 6.1.1.4'
Mo Mo -1.6832 0.6857 'International Tables Vol C Tables 4.2.6.8 and 6.1.1.4'

loop_
_geom_angle_atom_site_label_1
_geom_angle_atom_site_label_2
_geom_angle_atom_site_label_3
_geom_angle
_geom_angle_site_symmetry_1
_geom_angle_site_symmetry_3
O7 Mo01 O8 109.6(2) . .
O7 Mo01 O10 109.0(2) . .
O8 Mo01 O10 110.5(2) . .
O7 Mo01 O3 110.9(2) . .
O8 Mo01 O3 109.0(2) . .
O10 Mo01 O3 107.9(2) . .
O7 Mo01 Rb04 124.23(18) . .
O8 Mo01 Rb04 125.49(17) . .
O10 Mo01 Rb04 46.42(15) . .
O3 Mo01 Rb04 61.52(16) . .
O7 Mo01 Rb03 126.07(18) . 7_665
O8 Mo01 Rb03 43.88(15) . 7_665
O10 Mo01 Rb03 123.74(17) . 7_665
O3 Mo01 Rb03 65.11(15) . 7_665
Rb04 Mo01 Rb03 101.60(2) . 7_665
O7 Mo01 Rb02 57.15(18) . 3_467
O8 Mo01 Rb02 138.15(15) . 3_467
O10 Mo01 Rb02 53.58(17) . 3_467
O3 Mo01 Rb02 112.78(15) . 3_467
Rb04 Mo01 Rb02 74.818(18) . 3_467
Rb03 Mo01 Rb02 176.41(2) 7_665 3_467
O7 Mo01 Rb02 58.29(18) . 5_677
O8 Mo01 Rb02 52.23(17) . 5_677
O10 Mo01 Rb02 134.74(15) . 5_677
O3 Mo01 Rb02 117.21(16) . 5_677
Rb04 Mo01 Rb02 177.31(2) . 5_677
Rb03 Mo01 Rb02 75.751(18) 7_665 5_677
Rb02 Mo01 Rb02 107.831(18) 3_467 5_677
O7 Mo01 Rb01 145.37(15) . .
O8 Mo01 Rb01 58.17(17) . .
O10 Mo01 Rb01 57.10(17) . .
O3 Mo01 Rb01 103.76(15) . .
Rb04 Mo01 Rb01 71.823(19) . .
Rb03 Mo01 Rb01 70.199(17) 7_665 .
Rb02 Mo01 Rb01 108.069(19) 3_467 .
Rb02 Mo01 Rb01 106.63(2) 5_677 .
O7 Mo01 Rb03 33.42(15) . .
O8 Mo01 Rb03 120.52(17) . .
O10 Mo01 Rb03 123.61(17) . .
O3 Mo01 Rb03 77.51(15) . .
Rb04 Mo01 Rb03 109.76(2) . .
Rb03 Mo01 Rb03 109.629(18) 7_665 .
Rb02 Mo01 Rb03 72.196(17) 3_467 .
Rb02 Mo01 Rb03 71.809(18) 5_677 .
Rb01 Mo01 Rb03 178.37(2) . .
O4 Mo02 O11 108.5(2) 7_765 7_765
O4 Mo02 O12 109.8(2) 7_765 .
O11 Mo02 O12 109.1(2) 7_765 .
O4 Mo02 O1 109.0(2) 7_765 6_657
O11 Mo02 O1 110.7(2) 7_765 6_657
O12 Mo02 O1 109.7(2) . 6_657
O4 Mo02 Rb04 126.29(16) 7_765 .
O11 Mo02 Rb04 123.88(16) 7_765 .
O12 Mo02 Rb04 45.04(14) . .
O1 Mo02 Rb04 64.70(16) 6_657 .
O4 Mo02 Rb03 42.99(15) 7_765 1_655
O11 Mo02 Rb03 126.12(16) 7_765 1_655
O12 Mo02 Rb03 122.84(16) . 1_655
O1 Mo02 Rb03 66.03(16) 6_657 1_655
Rb04 Mo02 Rb03 103.75(2) . 1_655
O4 Mo02 Rb01 138.32(15) 7_765 .
O11 Mo02 Rb01 57.97(16) 7_765 .
O12 Mo02 Rb01 53.48(16) . .
O1 Mo02 Rb01 112.65(16) 6_657 .
Rb04 Mo02 Rb01 72.329(19) . .
Rb03 Mo02 Rb01 175.86(2) 1_655 .
O4 Mo02 Rb02 54.56(16) 7_765 5_777
O11 Mo02 Rb02 55.61(16) 7_765 5_777
O12 Mo02 Rb02 136.22(14) . 5_777
O1 Mo02 Rb02 114.06(16) 6_657 5_777
Rb04 Mo02 Rb02 178.56(2) . 5_777
Rb03 Mo02 Rb02 76.13(2) 1_655 5_777
Rb01 Mo02 Rb02 107.82(2) . 5_777
O4 Mo02 Rb01 56.58(16) 7_765 7_755
O11 Mo02 Rb01 141.58(14) 7_765 7_755
O12 Mo02 Rb01 56.90(16) . 7_755
O1 Mo02 Rb01 107.68(16) 6_657 7_755
Rb04 Mo02 Rb01 74.145(17) . 7_755
Rb03 Mo02 Rb01 70.053(17) 1_655 7_755
Rb01 Mo02 Rb01 107.189(18) . 7_755
Rb02 Mo02 Rb01 107.088(19) 5_777 7_755
O4 Mo02 Rb04 122.87(17) 7_765 7_765
O11 Mo02 Rb04 37.74(14) 7_765 7_765
O12 Mo02 Rb04 123.37(16) . 7_765
O1 Mo02 Rb04 72.99(16) 6_657 7_765
Rb04 Mo02 Rb04 106.581(18) . 7_765
Rb03 Mo02 Rb04 109.976(19) 1_655 7_765
Rb01 Mo02 Rb04 72.826(17) . 7_765
Rb02 Mo02 Rb04 72.190(16) 5_777 7_765
Rb01 Mo02 Rb04 179.21(2) 7_755 7_765
O9 Mo03 O2 109.1(2) . .
O9 Mo03 O5 108.6(2) . .
O2 Mo03 O5 108.2(2) . .
O9 Mo03 O6 109.9(2) . 7_655
O2 Mo03 O6 111.5(2) . 7_655
O5 Mo03 O6 109.4(2) . 7_655
O9 Mo03 Rb03 61.53(16) . 6_657
O2 Mo03 Rb03 50.14(15) . 6_657
O5 Mo03 Rb03 108.36(15) . 6_657
O6 Mo03 Rb03 141.88(16) 7_655 6_657
O9 Mo03 Rb04 62.43(16) . 4_646
O2 Mo03 Rb04 112.54(16) . 4_646
O5 Mo03 Rb04 138.97(15) . 4_646
O6 Mo03 Rb04 50.14(15) 7_655 4_646
Rb03 Mo03 Rb04 101.439(19) 6_657 4_646
O9 Mo03 Rb04 68.99(16) . 6_557
O2 Mo03 Rb04 136.99(16) . 6_557
O5 Mo03 Rb04 42.77(14) . 6_557
O6 Mo03 Rb04 108.91(16) 7_655 6_557
Rb03 Mo03 Rb04 102.13(2) 6_657 6_557
Rb04 Mo03 Rb04 104.214(18) 4_646 6_557
O9 Rb01 O8 136.77(14) 4_656 5_677
O9 Rb01 O4 133.59(14) 4_656 5_667
O8 Rb01 O4 75.06(13) 5_677 5_667
O9 Rb01 O7 143.03(13) 4_656 3_567
O8 Rb01 O7 68.97(13) 5_677 3_567
O4 Rb01 O7 69.58(14) 5_667 3_567
O9 Rb01 O12 77.16(12) 4_656 .
O8 Rb01 O12 136.63(13) 5_677 .
O4 Rb01 O12 100.71(13) 5_667 .
O7 Rb01 O12 69.26(12) 3_567 .
O9 Rb01 O11 75.92(13) 4_656 7_765
O8 Rb01 O11 102.26(13) 5_677 7_765
O4 Rb01 O11 139.43(12) 5_667 7_765
O7 Rb01 O11 71.82(12) 3_567 7_765
O12 Rb01 O11 53.16(12) . 7_765
O9 Rb01 O4 74.03(12) 4_656 1_565
O8 Rb01 O4 66.66(12) 5_677 1_565
O4 Rb01 O4 104.17(11) 5_667 1_565
O7 Rb01 O4 135.18(13) 3_567 1_565
O12 Rb01 O4 150.32(11) . 1_565
O11 Rb01 O4 111.80(11) 7_765 1_565
O9 Rb01 O12 78.18(12) 4_656 7_765
O8 Rb01 O12 63.70(12) 5_677 7_765
O4 Rb01 O12 137.64(12) 5_667 7_765
O7 Rb01 O12 102.36(13) 3_567 7_765
O12 Rb01 O12 115.46(6) . 7_765
O11 Rb01 O12 63.30(11) 7_765 7_765
O4 Rb01 O12 51.42(12) 1_565 7_765
O9 Rb01 O10 75.27(13) 4_656 .
O8 Rb01 O10 137.34(13) 5_677 .
O4 Rb01 O10 63.19(12) 5_667 .
O7 Rb01 O10 102.32(13) 3_567 .
O12 Rb01 O10 63.94(12) . .
O11 Rb01 O10 114.75(11) 7_765 .
O4 Rb01 O10 114.27(12) 1_565 .
O12 Rb01 O10 152.81(11) 7_765 .
O9 Rb01 O8 72.54(12) 4_656 .
O8 Rb01 O8 104.68(11) 5_677 .
O4 Rb01 O8 65.70(12) 5_667 .
O7 Rb01 O8 134.79(13) 3_567 .
O12 Rb01 O8 112.73(12) . .
O11 Rb01 O8 147.90(12) 7_765 .
O4 Rb01 O8 64.82(11) 1_565 .
O12 Rb01 O8 114.78(12) 7_765 .
O10 Rb01 O8 50.94(11) . .
O9 Rb01 Rb02 112.70(10) 4_656 .
O8 Rb01 Rb02 53.69(10) 5_677 .
O4 Rb01 Rb02 113.71(9) 5_667 .
O7 Rb01 Rb02 55.52(11) 3_567 .
O12 Rb01 Rb02 92.47(9) . .
O11 Rb01 Rb02 48.64(8) 7_765 .
O4 Rb01 Rb02 92.12(8) 1_565 .
O12 Rb01 Rb02 47.02(8) 7_765 .
O10 Rb01 Rb02 153.56(8) . .
O8 Rb01 Rb02 154.67(8) . .
O9 Rb01 Mo02 70.01(10) 4_656 .
O8 Rb01 Mo02 125.31(10) 5_677 .
O4 Rb01 Mo02 124.96(10) 5_667 .
O7 Rb01 Mo02 73.04(9) 3_567 .
O12 Rb01 Mo02 26.88(9) . .
O11 Rb01 Mo02 27.11(7) 7_765 .
O4 Rb01 Mo02 130.75(8) 1_565 .
O12 Rb01 Mo02 88.59(8) 7_765 .
O10 Rb01 Mo02 87.84(8) . .
O8 Rb01 Mo02 129.97(8) . .
Rb02 Rb01 Mo02 72.623(19) . .
O10 Rb02 O12 72.87(14) 7_765 7_765
O10 Rb02 O11 69.59(13) 7_765 7_765
O12 Rb02 O11 72.21(13) 7_765 7_765
O10 Rb02 O8 138.23(13) 7_765 5_677
O12 Rb02 O8 66.11(13) 7_765 5_677
O11 Rb02 O8 103.79(13) 7_765 5_677
O10 Rb02 O10 100.23(12) 7_765 3_567
O12 Rb02 O10 137.28(13) 7_765 3_567
O11 Rb02 O10 66.13(12) 7_765 3_567
O8 Rb02 O10 114.91(12) 5_677 3_567
O10 Rb02 O4 65.90(13) 7_765 3_567
O12 Rb02 O4 100.78(13) 7_765 3_567
O11 Rb02 O4 134.89(13) 7_765 3_567
O8 Rb02 O4 113.90(12) 5_677 3_567
O10 Rb02 O4 114.93(12) 3_567 3_567
O10 Rb02 O11 66.63(13) 7_765 3_567
O12 Rb02 O11 138.06(13) 7_765 3_567
O11 Rb02 O11 102.39(11) 7_765 3_567
O8 Rb02 O11 149.54(12) 5_677 3_567
O10 Rb02 O11 63.08(12) 3_567 3_567
O4 Rb02 O11 52.92(11) 3_567 3_567
O10 Rb02 O7 140.15(13) 7_765 3_567
O12 Rb02 O7 106.39(13) 7_765 3_567
O11 Rb02 O7 72.40(12) 7_765 3_567
O8 Rb02 O7 63.10(12) 5_677 3_567
O10 Rb02 O7 52.39(13) 3_567 3_567
O4 Rb02 O7 147.11(12) 3_567 3_567
O11 Rb02 O7 111.40(12) 3_567 3_567
O10 Rb02 O7 105.39(13) 7_765 5_677
O12 Rb02 O7 67.88(12) 7_765 5_677
O11 Rb02 O7 139.20(12) 7_765 5_677
O8 Rb02 O7 51.93(12) 5_677 5_677
O10 Rb02 O7 149.37(12) 3_567 5_677
O4 Rb02 O7 62.94(12) 3_567 5_677
O11 Rb02 O7 112.67(12) 3_567 5_677
O7 Rb02 O7 111.05(7) 3_567 5_677
O10 Rb02 Rb01 113.13(10) 7_765 .
O12 Rb02 Rb01 57.00(10) 7_765 .
O11 Rb02 Rb01 55.69(10) 7_765 .
O8 Rb02 Rb01 48.18(9) 5_677 .
O10 Rb02 Rb01 90.72(9) 3_567 .
O4 Rb02 Rb01 154.30(9) 3_567 .
O11 Rb02 Rb01 152.33(8) 3_567 .
O7 Rb02 Rb01 49.59(8) 3_567 .
O7 Rb02 Rb01 94.35(9) 5_677 .
O10 Rb02 Mo02 67.37(10) 7_765 5_777
O12 Rb02 Mo02 123.98(10) 7_765 5_777
O11 Rb02 Mo02 124.10(10) 7_765 5_777
O8 Rb02 Mo02 132.08(9) 5_677 5_777
O10 Rb02 Mo02 88.33(9) 3_567 5_777
O4 Rb02 Mo02 26.64(9) 3_567 5_777
O11 Rb02 Mo02 26.86(8) 3_567 5_777
O7 Rb02 Mo02 129.46(9) 3_567 5_777
O7 Rb02 Mo02 86.32(9) 5_677 5_777
Rb01 Rb02 Mo02 179.00(2) . 5_777
O10 Rb02 Mo01 124.27(10) 7_765 3_567
O12 Rb02 Mo01 127.79(10) 7_765 3_567
O11 Rb02 Mo01 70.95(8) 7_765 3_567
O8 Rb02 Mo01 88.47(9) 5_677 3_567
O10 Rb02 Mo01 26.44(9) 3_567 3_567
O4 Rb02 Mo01 131.42(9) 3_567 3_567
O11 Rb02 Mo01 85.57(8) 3_567 3_567
O7 Rb02 Mo01 26.56(9) 3_567 3_567
O7 Rb02 Mo01 130.13(8) 5_677 3_567
Rb01 Rb02 Mo01 71.848(17) . 3_567
Mo02 Rb02 Mo01 107.150(19) 5_777 3_567
O4 Rb03 O8 78.26(14) 7_665 7_655
O4 Rb03 O7 73.24(15) 7_665 .
O8 Rb03 O7 72.12(13) 7_655 .
O4 Rb03 O2 121.14(14) 7_665 6_557
O8 Rb03 O2 111.27(13) 7_655 6_557
O7 Rb03 O2 165.43(14) . 6_557
O4 Rb03 O5 156.91(14) 7_665 .
O8 Rb03 O5 108.46(14) 7_655 .
O7 Rb03 O5 87.59(14) . .
O2 Rb03 O5 77.88(13) 6_557 .
O4 Rb03 O6 104.69(13) 7_665 .
O8 Rb03 O6 155.09(15) 7_655 .
O7 Rb03 O6 84.91(14) . .
O2 Rb03 O6 88.70(13) 6_557 .
O5 Rb03 O6 59.86(13) . .
O4 Rb03 O9 75.60(13) 7_665 6_557
O8 Rb03 O9 74.77(13) 7_655 6_557
O7 Rb03 O9 138.17(12) . 6_557
O2 Rb03 O9 54.32(12) 6_557 6_557
O5 Rb03 O9 127.29(12) . 6_557
O6 Rb03 O9 130.12(13) . 6_557
O4 Rb03 O3 119.00(13) 7_665 7_655
O8 Rb03 O3 53.64(12) 7_655 7_655
O7 Rb03 O3 115.90(13) . 7_655
O2 Rb03 O3 60.99(12) 6_557 7_655
O5 Rb03 O3 80.66(12) . 7_655
O6 Rb03 O3 135.10(12) . 7_655
O9 Rb03 O3 58.71(12) 6_557 7_655
O4 Rb03 O1 53.02(12) 7_665 6_557
O8 Rb03 O1 121.07(13) 7_655 6_557
O7 Rb03 O1 114.70(14) . 6_557
O2 Rb03 O1 76.34(12) 6_557 6_557
O5 Rb03 O1 129.60(12) . 6_557
O6 Rb03 O1 76.96(13) . 6_557
O9 Rb03 O1 63.66(12) 6_557 6_557
O3 Rb03 O1 120.96(12) 7_655 6_557
O4 Rb03 Zn01 125.47(10) 7_665 .
O8 Rb03 Zn01 126.05(11) 7_655 .
O7 Rb03 Zn01 71.46(9) . .
O2 Rb03 Zn01 96.26(9) 6_557 .
O5 Rb03 Zn01 32.85(9) . .
O6 Rb03 Zn01 32.87(10) . .
O9 Rb03 Zn01 150.36(8) 6_557 .
O3 Rb03 Zn01 113.40(8) 7_655 .
O1 Rb03 Zn01 109.82(8) 6_557 .
O4 Rb03 Mo03 96.16(10) 7_665 6_557
O8 Rb03 Mo03 97.32(10) 7_655 6_557
O7 Rb03 Mo03 166.14(9) . 6_557
O2 Rb03 Mo03 27.27(9) 6_557 6_557
O5 Rb03 Mo03 104.59(9) . 6_557
O6 Rb03 Mo03 106.80(10) . 6_557
O9 Rb03 Mo03 27.99(8) 6_557 6_557
O3 Rb03 Mo03 60.94(8) 7_655 6_557
O1 Rb03 Mo03 62.51(8) 6_557 6_557
Zn01 Rb03 Mo03 122.40(2) . 6_557
O4 Rb03 Mo01 97.75(10) 7_665 7_655
O8 Rb03 Mo01 25.26(9) 7_655 7_655
O7 Rb03 Mo01 92.98(10) . 7_655
O2 Rb03 Mo01 87.49(9) 6_557 7_655
O5 Rb03 Mo01 95.95(9) . 7_655
O6 Rb03 Mo01 155.76(10) . 7_655
O9 Rb03 Mo01 64.34(9) 6_557 7_655
O3 Rb03 Mo01 28.38(7) 7_655 7_655
O1 Rb03 Mo01 125.07(8) 6_557 7_655
Zn01 Rb03 Mo01 124.08(2) . 7_655
Mo03 Rb03 Mo01 79.375(18) 6_557 7_655
O2 Rb04 O11 92.21(13) . .
O2 Rb04 O12 166.33(13) . .
O11 Rb04 O12 74.55(13) . .
O2 Rb04 O10 105.90(14) . .
O11 Rb04 O10 71.55(13) . .
O12 Rb04 O10 73.54(14) . .
O2 Rb04 O5 77.97(13) . 6_657
O11 Rb04 O5 110.15(13) . 6_657
O12 Rb04 O5 103.07(13) . 6_657
O10 Rb04 O5 175.83(14) . 6_657
O2 Rb04 O6 87.60(12) . 6_657
O11 Rb04 O6 167.39(13) . 6_657
O12 Rb04 O6 104.56(13) . 6_657
O10 Rb04 O6 120.60(13) . 6_657
O5 Rb04 O6 57.49(13) 6_657 6_657
O2 Rb04 O3 73.47(13) . .
O11 Rb04 O3 116.24(13) . .
O12 Rb04 O3 115.16(13) . .
O10 Rb04 O3 55.23(12) . .
O5 Rb04 O3 125.55(12) 6_657 .
O6 Rb04 O3 75.77(12) 6_657 .
O2 Rb04 O1 132.08(13) . 6_657
O11 Rb04 O1 114.28(13) . 6_657
O12 Rb04 O1 54.13(12) . 6_657
O10 Rb04 O1 119.80(13) . 6_657
O5 Rb04 O1 56.06(12) 6_657 6_657
O6 Rb04 O1 58.05(12) 6_657 6_657
O3 Rb04 O1 121.02(12) . 6_657
O2 Rb04 O9 121.42(12) . 4_656
O11 Rb04 O9 136.52(11) . 4_656
O12 Rb04 O9 71.85(12) . 4_656
O10 Rb04 O9 73.04(12) . 4_656
O5 Rb04 O9 103.74(12) 6_657 4_656
O6 Rb04 O9 52.02(11) 6_657 4_656
O3 Rb04 O9 58.13(11) . 4_656
O1 Rb04 O9 64.69(12) 6_657 4_656
O2 Rb04 Zn01 101.38(10) . 6_657
O11 Rb04 Zn01 133.91(10) . 6_657
O12 Rb04 Zn01 85.93(10) . 6_657
O10 Rb04 Zn01 141.71(10) . 6_657
O5 Rb04 Zn01 34.53(9) 6_657 6_657
O6 Rb04 Zn01 34.38(9) 6_657 6_657
O3 Rb04 Zn01 109.84(8) . 6_657
O1 Rb04 Zn01 31.82(8) 6_657 6_657
O9 Rb04 Zn01 69.93(8) 4_656 6_657
O2 Rb04 Mo01 90.23(10) . .
O11 Rb04 Mo01 92.89(9) . .
O12 Rb04 Mo01 93.77(10) . .
O10 Rb04 Mo01 26.35(9) . .
O5 Rb04 Mo01 154.27(9) 6_657 .
O6 Rb04 Mo01 99.72(9) 6_657 .
O3 Rb04 Mo01 28.88(8) . .
O1 Rb04 Mo01 125.03(9) 6_657 .
O9 Rb04 Mo01 63.04(8) 4_656 .
Zn01 Rb04 Mo01 130.34(3) 6_657 .
O2 Rb04 Mo02 158.55(10) . .
O11 Rb04 Mo02 94.15(10) . .
O12 Rb04 Mo02 25.86(9) . .
O10 Rb04 Mo02 95.54(10) . .
O5 Rb04 Mo02 80.60(9) 6_657 .
O6 Rb04 Mo02 81.79(9) 6_657 .
O3 Rb04 Mo02 121.14(8) . .
O1 Rb04 Mo02 28.29(8) 6_657 .
O9 Rb04 Mo02 65.07(8) 4_656 .
Zn01 Rb04 Mo02 60.078(19) 6_657 .
Mo01 Rb04 Mo02 109.85(2) . .
O3 Zn01 O1 126.3(2) . .
O3 Zn01 O6 110.1(2) . .
O1 Zn01 O6 109.5(2) . .
O3 Zn01 O5 108.69(19) . .
O1 Zn01 O5 103.00(19) . .
O6 Zn01 O5 94.28(19) . .
O3 Zn01 Rb04 160.92(15) . 6_557
O1 Zn01 Rb04 72.39(15) . 6_557
O6 Zn01 Rb04 60.91(14) . 6_557
O5 Zn01 Rb04 58.24(13) . 6_557
O3 Zn01 Rb03 91.80(14) . .
O1 Zn01 Rb03 141.46(15) . .
O6 Zn01 Rb03 53.29(13) . .
O5 Zn01 Rb03 52.40(13) . .
Rb04 Zn01 Rb03 69.26(2) 6_557 .
Mo02 O1 Zn01 162.4(3) 6_557 .
Mo02 O1 Rb04 87.01(17) 6_557 6_557
Zn01 O1 Rb04 75.78(15) . 6_557
Mo02 O1 Rb03 85.90(17) 6_557 6_657
Zn01 O1 Rb03 105.53(19) . 6_657
Rb04 O1 Rb03 119.48(14) 6_557 6_657
Mo03 O2 Rb04 150.4(2) . .
Mo03 O2 Rb03 102.59(19) . 6_657
Rb04 O2 Rb03 91.27(13) . 6_657
Mo01 O3 Zn01 138.1(3) . .
Mo01 O3 Rb04 89.60(17) . .
Zn01 O3 Rb04 115.7(2) . .
Mo01 O3 Rb03 86.51(16) . 7_665
Zn01 O3 Rb03 105.83(18) . 7_665
Rb04 O3 Rb03 120.16(14) . 7_665
Mo02 O4 Rb03 112.0(2) 7_755 7_655
Mo02 O4 Rb01 153.5(2) 7_755 5_667
Rb03 O4 Rb01 93.99(14) 7_655 5_667
Mo02 O4 Rb02 98.80(19) 7_755 3_467
Rb03 O4 Rb02 104.28(15) 7_655 3_467
Rb01 O4 Rb02 78.48(12) 5_667 3_467
Mo02 O4 Rb01 97.2(2) 7_755 1_545
Rb03 O4 Rb01 93.01(13) 7_655 1_545
Rb01 O4 Rb01 75.83(11) 5_667 1_545
Rb02 O4 Rb01 149.86(16) 3_467 1_545
Mo03 O5 Zn01 121.6(3) . .
Mo03 O5 Rb03 137.7(2) . .
Zn01 O5 Rb03 94.75(17) . .
Mo03 O5 Rb04 113.07(19) . 6_557
Zn01 O5 Rb04 87.23(16) . 6_557
Rb03 O5 Rb04 87.44(13) . 6_557
Mo03 O6 Zn01 123.3(2) 7_665 .
Mo03 O6 Rb03 142.3(2) 7_665 .
Zn01 O6 Rb03 93.84(16) . .
Mo03 O6 Rb04 103.17(19) 7_665 6_557
Zn01 O6 Rb04 84.71(15) . 6_557
Rb03 O6 Rb04 85.19(12) . 6_557
Mo01 O7 Rb03 127.1(2) . .
Mo01 O7 Rb01 141.7(2) . 3_467
Rb03 O7 Rb01 91.14(13) . 3_467
Mo01 O7 Rb02 96.3(2) . 3_467
Rb03 O7 Rb02 100.70(14) . 3_467
Rb01 O7 Rb02 74.89(11) 3_467 3_467
Mo01 O7 Rb02 95.4(2) . 5_677
Rb03 O7 Rb02 99.09(15) . 5_677
Rb01 O7 Rb02 74.88(11) 3_467 5_677
Rb02 O7 Rb02 143.95(15) 3_467 5_677
Mo01 O8 Rb03 110.9(2) . 7_665
Mo01 O8 Rb01 153.7(2) . 5_677
Rb03 O8 Rb01 94.29(14) 7_665 5_677
Mo01 O8 Rb02 101.9(2) . 5_677
Rb03 O8 Rb02 104.64(15) 7_665 5_677
Rb01 O8 Rb02 78.13(11) 5_677 5_677
Mo01 O8 Rb01 95.62(19) . .
Rb03 O8 Rb01 91.75(13) 7_665 .
Rb01 O8 Rb01 75.32(11) 5_677 .
Rb02 O8 Rb01 149.69(15) 5_677 .
Mo03 O9 Rb01 173.6(3) . 4_646
Mo03 O9 Rb03 90.48(18) . 6_657
Rb01 O9 Rb03 93.68(13) 4_646 6_657
Mo03 O9 Rb04 91.35(18) . 4_646
Rb01 O9 Rb04 90.53(12) 4_646 4_646
Rb03 O9 Rb04 122.50(15) 6_657 4_646
Mo01 O10 Rb04 107.2(2) . .
Mo01 O10 Rb02 157.6(2) . 7_755
Rb04 O10 Rb02 94.75(14) . 7_755
Mo01 O10 Rb02 100.0(2) . 3_467
Rb04 O10 Rb02 100.75(14) . 3_467
Rb02 O10 Rb02 79.77(12) 7_755 3_467
Mo01 O10 Rb01 96.65(19) . .
Rb04 O10 Rb01 93.62(14) . .
Rb02 O10 Rb01 77.09(12) 7_755 .
Rb02 O10 Rb01 153.63(16) 3_467 .
Mo02 O11 Rb04 120.0(2) 7_755 .
Mo02 O11 Rb02 147.0(2) 7_755 7_755
Rb04 O11 Rb02 92.90(12) . 7_755
Mo02 O11 Rb02 97.53(18) 7_755 3_467
Rb04 O11 Rb02 100.00(14) . 3_467
Rb02 O11 Rb02 77.61(11) 7_755 3_467
Mo02 O11 Rb01 94.92(18) 7_755 7_755
Rb04 O11 Rb01 99.40(13) . 7_755
Rb02 O11 Rb01 75.67(10) 7_755 7_755
Rb02 O11 Rb01 147.56(15) 3_467 7_755
Mo02 O12 Rb04 109.10(19) . .
Mo02 O12 Rb02 156.3(2) . 7_755
Rb04 O12 Rb02 94.30(14) . 7_755
Mo02 O12 Rb01 99.64(19) . .
Rb04 O12 Rb01 97.86(14) . .
Rb02 O12 Rb01 80.02(12) 7_755 .
Mo02 O12 Rb01 96.66(19) . 7_755
Rb04 O12 Rb01 98.07(13) . 7_755
Rb02 O12 Rb01 75.97(10) 7_755 7_755
Rb01 O12 Rb01 152.02(15) . 7_755

loop_
_geom_bond_atom_site_label_1
_geom_bond_atom_site_label_2
_geom_bond_distance
_geom_bond_site_symmetry_2
Mo01 O7 1.740(5) .
Mo01 O8 1.742(5) .
Mo01 O10 1.748(5) .
Mo01 O3 1.817(4) .
Mo01 Rb04 3.7621(10) .
Mo01 Rb03 3.8157(9) 7_665
Mo01 Rb02 3.8665(9) 3_467
Mo01 Rb02 3.9018(9) 5_677
Mo01 Rb01 3.9261(9) .
Mo01 Rb03 4.1660(10) .
Mo02 O4 1.746(5) 7_765
Mo02 O11 1.754(4) 7_765
Mo02 O12 1.758(5) .
Mo02 O1 1.808(5) 6_657
Mo02 Rb04 3.8102(9) .
Mo02 Rb03 3.8334(9) 1_655
Mo02 Rb01 3.8347(9) .
Mo02 Rb02 3.8482(9) 5_777
Mo02 Rb01 3.9230(9) 7_755
Mo02 Rb04 4.0163(9) 7_765
Mo03 O9 1.727(4) .
Mo03 O2 1.727(5) .
Mo03 O5 1.800(5) .
Mo03 O6 1.802(5) 7_655
Mo03 Rb03 3.6787(10) 6_657
Mo03 Rb04 3.9055(9) 4_646
Mo03 Rb04 4.0459(9) 6_557
Rb01 O9 2.860(4) 4_656
Rb01 O8 2.915(5) 5_677
Rb01 O4 2.939(5) 5_667
Rb01 O7 3.018(5) 3_567
Rb01 O12 3.126(5) .
Rb01 O11 3.263(5) 7_765
Rb01 O4 3.300(5) 1_565
Rb01 O12 3.309(5) 7_765
Rb01 O10 3.319(5) .
Rb01 O8 3.352(5) .
Rb01 Rb02 3.8274(10) .
Rb02 O10 2.866(5) 7_765
Rb02 O12 2.886(5) 7_765
Rb02 O11 2.965(4) 7_765
Rb02 O8 3.152(5) 5_677
Rb02 O10 3.159(5) 3_567
Rb02 O4 3.173(5) 3_567
Rb02 O11 3.203(5) 3_567
Rb02 O7 3.268(5) 3_567
Rb02 O7 3.334(5) 5_677
Rb02 Mo02 3.8482(9) 5_777
Rb02 Mo01 3.8665(9) 3_567
Rb03 O4 2.820(5) 7_665
Rb03 O8 2.830(5) 7_655
Rb03 O7 2.878(5) .
Rb03 O2 2.893(5) 6_557
Rb03 O5 2.908(5) .
Rb03 O6 2.939(4) .
Rb03 O9 3.234(5) 6_557
Rb03 O3 3.468(5) 7_655
Rb03 O1 3.512(5) 6_557
Rb03 Zn01 3.6581(11) .
Rb03 Mo03 3.6787(10) 6_557
Rb03 Mo01 3.8157(9) 7_655
Rb04 O2 2.805(5) .
Rb04 O11 2.840(4) .
Rb04 O12 2.853(5) .
Rb04 O10 2.853(5) .
Rb04 O5 2.986(5) 6_657
Rb04 O6 3.079(5) 6_657
Rb04 O3 3.307(5) .
Rb04 O1 3.450(5) 6_657
Rb04 O9 3.463(5) 4_656
Rb04 Zn01 3.5083(11) 6_657
Zn01 O3 1.889(5) .
Zn01 O1 1.908(5) .
Zn01 O6 1.990(5) .
Zn01 O5 1.991(5) .
Zn01 Rb04 3.5083(10) 6_557
O1 Mo02 1.808(5) 6_557
O1 Rb04 3.450(5) 6_557
O1 Rb03 3.512(5) 6_657
O2 Rb03 2.893(5) 6_657
O3 Rb03 3.468(5) 7_665
O4 Mo02 1.746(5) 7_755
O4 Rb03 2.820(5) 7_655
O4 Rb01 2.939(5) 5_667
O4 Rb02 3.173(5) 3_467
O4 Rb01 3.300(5) 1_545
O5 Rb04 2.986(5) 6_557
O6 Mo03 1.802(5) 7_665
O6 Rb04 3.079(5) 6_557
O7 Rb01 3.018(5) 3_467
O7 Rb02 3.268(5) 3_467
O7 Rb02 3.334(5) 5_677
O8 Rb03 2.830(5) 7_665
O8 Rb01 2.915(5) 5_677
O8 Rb02 3.152(5) 5_677
O9 Rb01 2.860(4) 4_646
O9 Rb03 3.234(5) 6_657
O9 Rb04 3.463(5) 4_646
O10 Rb02 2.866(5) 7_755
O10 Rb02 3.159(5) 3_467
O11 Mo02 1.754(4) 7_755
O11 Rb02 2.965(4) 7_755
O11 Rb02 3.203(5) 3_467
O11 Rb01 3.263(5) 7_755
O12 Rb02 2.886(5) 7_755
O12 Rb01 3.309(5) 7_755
